data_2239964
loop_
_publ_author_name
'Narushima, Satsuki'
'Mohri, Saki'
'Yonezawa, Noriyuki'
'Okamoto, Akiko'

_publ_section_title
;
 Crystal structure of 1,8-dibenzoyl-2,7-diphenoxynaphthalene
;
_journal_coeditor_code GK2618
_journal_issue 10
_journal_name_full 'Acta Crystallographica Section E'
_journal_page_first 170
_journal_page_last 173
_journal_paper_doi 10.1107/S1600536814019758
_journal_volume 70
_journal_year 2014
_chemical_formula_iupac 'C36 H24 O4'
_chemical_formula_moiety 'C36 H24 O4'
_chemical_formula_sum 'C36 H24 O4'
_chemical_formula_weight 520.55
_chemical_name_systematic
;
1,8-Dibenzoyl-2,7-diphenoxynaphthalene
;
_space_group_IT_number 14
_symmetry_cell_setting monoclinic
_symmetry_space_group_name_Hall '-P 2ybc'
_symmetry_space_group_name_H-M 'P 1 21/c 1'
_atom_sites_solution_hydrogens geom
_atom_sites_solution_primary direct
_atom_sites_solution_secondary difmap
_audit_creation_method SHELXL-97
_cell_angle_alpha 90.00
_cell_angle_beta 95.9390(10)
_cell_angle_gamma 90.00
_cell_formula_units_Z 4
_cell_length_a 12.7734(2)
_cell_length_b 16.4106(3)
_cell_length_c 12.9012(2)
_cell_measurement_reflns_used 26940
_cell_measurement_temperature 193(2)
_cell_measurement_theta_max 68.22
_cell_measurement_theta_min 3.44
_cell_volume 2689.82(8)
_computing_cell_refinement 'PROCESS-AUTO (Rigaku, 1998)'
_computing_data_collection 'PROCESS-AUTO (Rigaku, 1998)'
_computing_data_reduction 'CrystalStructure (Rigaku, 2007)'
_computing_molecular_graphics 'ORTEPIII (Burnett & Johnson, 1996)'
_computing_publication_material 'SHELXL97 (Sheldrick, 2008)'
_computing_structure_refinement 'SHELXL97 (Sheldrick, 2008)'
_computing_structure_solution 'SIR2004 (Burla <i>et al.</i>, 2007)'
_diffrn_ambient_temperature 193(2)
_diffrn_detector_area_resol_mean 10.000
_diffrn_measured_fraction_theta_full 1.000
_diffrn_measured_fraction_theta_max 1.000
_diffrn_measurement_device_type 'Rigaku R-AXIS RAPID'
_diffrn_measurement_method \w
_diffrn_radiation_monochromator graphite
_diffrn_radiation_source 'fine-focus sealed tube'
_diffrn_radiation_type CuK\a
_diffrn_radiation_wavelength 1.54187
_diffrn_reflns_av_R_equivalents 0.0411
_diffrn_reflns_av_sigmaI/netI 0.0116
_diffrn_reflns_limit_h_max 14
_diffrn_reflns_limit_h_min -15
_diffrn_reflns_limit_k_max 19
_diffrn_reflns_limit_k_min -19
_diffrn_reflns_limit_l_max 15
_diffrn_reflns_limit_l_min -15
_diffrn_reflns_number 49716
_diffrn_reflns_theta_full 68.23
_diffrn_reflns_theta_max 68.23
_diffrn_reflns_theta_min 3.48
_exptl_absorpt_coefficient_mu 0.664
_exptl_absorpt_correction_T_max 0.937
_exptl_absorpt_correction_T_min 0.732
_exptl_absorpt_correction_type numerical
_exptl_absorpt_process_details
;
(NUMABS; Higashi, 1999)
;
_exptl_crystal_colour colorless
_exptl_crystal_density_diffrn 1.285
_exptl_crystal_density_method 'not measured'
_exptl_crystal_description platelet
_exptl_crystal_F_000 1088
_exptl_crystal_size_max 0.50
_exptl_crystal_size_mid 0.35
_exptl_crystal_size_min 0.10
_refine_diff_density_max 0.209
_refine_diff_density_min -0.188
_refine_ls_extinction_coef 0.00272(19)
_refine_ls_extinction_expression Fc^*^=kFc[1+0.001xFc^2^\l^3^/sin(2\q)]^-1/4^
_refine_ls_extinction_method 'SHELXL97 (Sheldrick, 2008)'
_refine_ls_goodness_of_fit_ref 1.035
_refine_ls_hydrogen_treatment constr
_refine_ls_matrix_type full
_refine_ls_number_parameters 362
_refine_ls_number_reflns 4924
_refine_ls_number_restraints 0
_refine_ls_restrained_S_all 1.035
_refine_ls_R_factor_all 0.0363
_refine_ls_R_factor_gt 0.0340
_refine_ls_shift/su_max 0.000
_refine_ls_shift/su_mean 0.000
_refine_ls_structure_factor_coef Fsqd
_refine_ls_weighting_details 'calc w=1/[\s^2^(Fo^2^)+(0.0558P)^2^+0.4291P] where P=(Fo^2^+2Fc^2^)/3'
_refine_ls_weighting_scheme calc
_refine_ls_wR_factor_gt 0.0948
_refine_ls_wR_factor_ref 0.0969
_reflns_number_gt 4506
_reflns_number_total 4924
_reflns_threshold_expression I>2sigma(I)
_cod_data_source_file gk2618sup1.cif
_cod_data_source_block I
_cod_original_cell_volume 2689.81(9)
_cod_original_sg_symbol_H-M 'P 21/c'
_cod_database_code 2239964
_cod_database_fobs_code 2239964

loop_
_symmetry_equiv_pos_as_xyz
'x, y, z'
'-x, y+1/2, -z+1/2'
'-x, -y, -z'
'x, -y-1/2, z-1/2'

loop_
_atom_site_type_symbol
_atom_site_label
_atom_site_fract_x
_atom_site_fract_y
_atom_site_fract_z
_atom_site_U_iso_or_equiv
_atom_site_adp_type
_atom_site_calc_flag
_atom_site_refinement_flags
_atom_site_occupancy
_atom_site_symmetry_multiplicity
O O1 0.50123(6) 0.17091(5) 0.26210(6) 0.0420(2) Uani d . 1 1
O O2 0.68204(6) 0.28487(5) 0.43151(6) 0.0423(2) Uani d . 1 1
O O3 0.29940(6) 0.17736(5) 0.40091(6) 0.04128(19) Uani d . 1 1
O O4 0.13200(6) 0.30376(5) 0.23233(6) 0.0453(2) Uani d . 1 1
C C1 0.50205(8) 0.28673(6) 0.37033(7) 0.0324(2) Uani d . 1 1
C C2 0.59047(8) 0.32915(7) 0.40983(8) 0.0357(2) Uani d . 1 1
C C3 0.59303(9) 0.41494(7) 0.41644(8) 0.0410(3) Uani d . 1 1
H H3 0.6547 0.4423 0.4456 0.049 Uiso calc R 1 1
C C4 0.50574(9) 0.45778(7) 0.38032(8) 0.0400(3) Uani d . 1 1
H H4 0.5076 0.5156 0.3823 0.048 Uiso calc R 1 1
C C5 0.32265(9) 0.46409(6) 0.30298(8) 0.0401(3) Uani d . 1 1
H H5 0.3258 0.5218 0.3075 0.048 Uiso calc R 1 1
C C6 0.23228(9) 0.42820(7) 0.26128(8) 0.0417(3) Uani d . 1 1
H H6 0.1739 0.4603 0.2341 0.050 Uiso calc R 1 1
C C7 0.22675(8) 0.34215(7) 0.25911(8) 0.0372(2) Uani d . 1 1
C C8 0.31057(8) 0.29366(6) 0.29617(7) 0.0332(2) Uani d . 1 1
C C9 0.40819(8) 0.33102(6) 0.33549(7) 0.0329(2) Uani d . 1 1
C C10 0.41238(8) 0.41796(6) 0.33991(7) 0.0358(2) Uani d . 1 1
C C11 0.51520(7) 0.19679(6) 0.35110(8) 0.0322(2) Uani d . 1 1
C C12 0.54959(7) 0.14356(6) 0.44108(8) 0.0317(2) Uani d . 1 1
C C13 0.53226(8) 0.16529(6) 0.54194(8) 0.0356(2) Uani d . 1 1
H H13 0.4984 0.2154 0.5544 0.043 Uiso calc R 1 1
C C14 0.56439(9) 0.11396(7) 0.62452(9) 0.0426(3) Uani d . 1 1
H H14 0.5524 0.1289 0.6934 0.051 Uiso calc R 1 1
C C15 0.61378(8) 0.04119(7) 0.60686(10) 0.0455(3) Uani d . 1 1
H H15 0.6352 0.0061 0.6636 0.055 Uiso calc R 1 1
C C16 0.63217(8) 0.01926(7) 0.50689(10) 0.0450(3) Uani d . 1 1
H H16 0.6671 -0.0305 0.4951 0.054 Uiso calc R 1 1
C C17 0.59953(8) 0.06985(6) 0.42409(9) 0.0384(2) Uani d . 1 1
H H17 0.6112 0.0543 0.3553 0.046 Uiso calc R 1 1
C C18 0.75171(8) 0.30897(6) 0.51655(9) 0.0409(3) Uani d . 1 1
C C19 0.85574(10) 0.31908(8) 0.50004(12) 0.0541(3) Uani d . 1 1
H H19 0.8777 0.3125 0.4324 0.065 Uiso calc R 1 1
C C20 0.92813(11) 0.33918(9) 0.58451(15) 0.0703(5) Uani d . 1 1
H H20 1.0000 0.3470 0.5743 0.084 Uiso calc R 1 1
C C21 0.89623(12) 0.34786(9) 0.68263(14) 0.0722(5) Uani d . 1 1
H H21 0.9460 0.3617 0.7398 0.087 Uiso calc R 1 1
C C22 0.79282(12) 0.33645(8) 0.69766(11) 0.0630(4) Uani d . 1 1
H H22 0.7712 0.3418 0.7656 0.076 Uiso calc R 1 1
C C23 0.71910(10) 0.31718(7) 0.61457(10) 0.0485(3) Uani d . 1 1
H H23 0.6472 0.3098 0.6251 0.058 Uiso calc R 1 1
C C24 0.28832(8) 0.20438(6) 0.31252(8) 0.0335(2) Uani d . 1 1
C C25 0.24927(8) 0.15255(6) 0.22211(8) 0.0336(2) Uani d . 1 1
C C26 0.26596(8) 0.17354(7) 0.12080(8) 0.0399(2) Uani d . 1 1
H H26 0.3020 0.2225 0.1078 0.048 Uiso calc R 1 1
C C27 0.22996(9) 0.12298(7) 0.03865(9) 0.0467(3) Uani d . 1 1
H H27 0.2418 0.1374 -0.0305 0.056 Uiso calc R 1 1
C C28 0.17703(9) 0.05188(7) 0.05675(10) 0.0479(3) Uani d . 1 1
H H28 0.1523 0.0176 0.0001 0.057 Uiso calc R 1 1
C C29 0.15999(9) 0.03062(7) 0.15734(10) 0.0468(3) Uani d . 1 1
H H29 0.1233 -0.0182 0.1697 0.056 Uiso calc R 1 1
C C30 0.19624(8) 0.08026(7) 0.23989(9) 0.0394(2) Uani d . 1 1
H H30 0.1850 0.0652 0.3090 0.047 Uiso calc R 1 1
C C31 0.06162(8) 0.33949(7) 0.15531(9) 0.0404(3) Uani d . 1 1
C C32 0.09041(10) 0.35598(9) 0.05780(10) 0.0531(3) Uani d . 1 1
H H32 0.1604 0.3465 0.0419 0.064 Uiso calc R 1 1
C C33 0.01505(12) 0.38679(10) -0.01674(11) 0.0679(4) Uani d . 1 1
H H33 0.0339 0.3994 -0.0842 0.082 Uiso calc R 1 1
C C34 -0.08662(11) 0.39936(10) 0.00530(12) 0.0675(4) Uani d . 1 1
H H34 -0.1377 0.4199 -0.0469 0.081 Uiso calc R 1 1
C C35 -0.11407(10) 0.38220(9) 0.10278(13) 0.0616(4) Uani d . 1 1
H H35 -0.1844 0.3908 0.1182 0.074 Uiso calc R 1 1
C C36 -0.03952(9) 0.35228(8) 0.17909(10) 0.0486(3) Uani d . 1 1
H H36 -0.0581 0.3408 0.2470 0.058 Uiso calc R 1 1

loop_
_atom_site_aniso_label
_atom_site_aniso_U_11
_atom_site_aniso_U_22
_atom_site_aniso_U_33
_atom_site_aniso_U_12
_atom_site_aniso_U_13
_atom_site_aniso_U_23
O1 0.0491(4) 0.0440(4) 0.0323(4) 0.0028(3) 0.0023(3) -0.0061(3)
O2 0.0355(4) 0.0421(4) 0.0487(4) -0.0006(3) 0.0015(3) -0.0073(3)
O3 0.0456(4) 0.0421(4) 0.0358(4) -0.0013(3) 0.0026(3) 0.0084(3)
O4 0.0368(4) 0.0427(4) 0.0551(5) 0.0022(3) -0.0015(3) 0.0100(4)
C1 0.0378(5) 0.0323(5) 0.0276(5) -0.0010(4) 0.0056(4) 0.0017(4)
C2 0.0369(5) 0.0379(6) 0.0324(5) -0.0011(4) 0.0048(4) -0.0001(4)
C3 0.0449(6) 0.0389(6) 0.0388(6) -0.0084(5) 0.0028(5) -0.0033(4)
C4 0.0546(7) 0.0305(5) 0.0352(5) -0.0033(5) 0.0064(5) -0.0014(4)
C5 0.0553(7) 0.0307(5) 0.0350(5) 0.0050(5) 0.0069(5) 0.0033(4)
C6 0.0477(6) 0.0373(6) 0.0395(6) 0.0095(5) 0.0019(5) 0.0065(4)
C7 0.0396(6) 0.0387(6) 0.0334(5) 0.0024(4) 0.0039(4) 0.0033(4)
C8 0.0379(5) 0.0329(5) 0.0291(5) 0.0018(4) 0.0048(4) 0.0015(4)
C9 0.0394(6) 0.0325(5) 0.0273(5) 0.0008(4) 0.0056(4) 0.0019(4)
C10 0.0467(6) 0.0328(5) 0.0285(5) 0.0003(4) 0.0066(4) 0.0011(4)
C11 0.0282(5) 0.0361(5) 0.0327(5) -0.0010(4) 0.0049(4) -0.0026(4)
C12 0.0280(5) 0.0307(5) 0.0363(5) -0.0020(4) 0.0023(4) -0.0008(4)
C13 0.0357(5) 0.0350(5) 0.0362(5) -0.0006(4) 0.0043(4) -0.0003(4)
C14 0.0404(6) 0.0497(7) 0.0373(6) -0.0047(5) 0.0016(4) 0.0056(5)
C15 0.0339(5) 0.0459(6) 0.0545(7) -0.0030(5) -0.0060(5) 0.0162(5)
C16 0.0323(5) 0.0335(5) 0.0681(8) 0.0029(4) 0.0000(5) 0.0040(5)
C17 0.0333(5) 0.0350(5) 0.0470(6) 0.0004(4) 0.0043(4) -0.0047(4)
C18 0.0352(5) 0.0317(5) 0.0541(7) -0.0020(4) -0.0038(5) -0.0007(5)
C19 0.0393(6) 0.0459(7) 0.0767(9) -0.0044(5) 0.0044(6) 0.0080(6)
C20 0.0355(7) 0.0543(8) 0.1166(14) -0.0062(6) -0.0134(7) 0.0059(8)
C21 0.0621(9) 0.0542(8) 0.0917(12) 0.0063(7) -0.0322(8) -0.0148(8)
C22 0.0722(9) 0.0498(7) 0.0619(8) 0.0152(7) -0.0172(7) -0.0131(6)
C23 0.0466(7) 0.0427(6) 0.0548(7) 0.0038(5) -0.0010(5) -0.0077(5)
C24 0.0293(5) 0.0358(5) 0.0358(5) 0.0022(4) 0.0052(4) 0.0042(4)
C25 0.0292(5) 0.0326(5) 0.0390(5) 0.0034(4) 0.0029(4) 0.0020(4)
C26 0.0401(6) 0.0396(6) 0.0408(6) -0.0016(4) 0.0072(4) 0.0014(4)
C27 0.0496(6) 0.0513(7) 0.0396(6) 0.0037(5) 0.0066(5) -0.0045(5)
C28 0.0446(6) 0.0435(6) 0.0536(7) 0.0041(5) -0.0043(5) -0.0107(5)
C29 0.0413(6) 0.0354(6) 0.0622(7) -0.0021(5) -0.0019(5) 0.0004(5)
C30 0.0348(5) 0.0362(5) 0.0468(6) 0.0018(4) 0.0024(4) 0.0066(4)
C31 0.0362(6) 0.0358(5) 0.0479(6) 0.0041(4) -0.0012(4) 0.0016(5)
C32 0.0428(6) 0.0652(8) 0.0512(7) -0.0024(6) 0.0052(5) 0.0040(6)
C33 0.0655(9) 0.0857(11) 0.0499(8) -0.0132(8) -0.0071(6) 0.0131(7)
C34 0.0547(8) 0.0672(9) 0.0744(10) -0.0014(7) -0.0229(7) 0.0138(7)
C35 0.0385(6) 0.0567(8) 0.0881(10) 0.0112(6) -0.0015(6) -0.0009(7)
C36 0.0423(6) 0.0471(7) 0.0571(7) 0.0076(5) 0.0079(5) -0.0018(5)

loop_
_atom_type_symbol
_atom_type_description
_atom_type_scat_dispersion_real
_atom_type_scat_dispersion_imag
_atom_type_scat_source
C C 0.0181 0.0091 'International Tables Vol C Tables 4.2.6.8 and 6.1.1.4'
H H 0.0000 0.0000 'International Tables Vol C Tables 4.2.6.8 and 6.1.1.4'
O O 0.0492 0.0322 'International Tables Vol C Tables 4.2.6.8 and 6.1.1.4'

loop_
_geom_angle_atom_site_label_1
_geom_angle_atom_site_label_2
_geom_angle_atom_site_label_3
_geom_angle
C2 O2 C18 117.89(8)
C7 O4 C31 118.07(8)
C2 C1 C9 119.10(9)
C2 C1 C11 116.98(9)
C9 C1 C11 123.23(9)
C1 C2 O2 116.98(9)
C1 C2 C3 122.63(10)
O2 C2 C3 119.94(9)
C4 C3 C2 118.85(10)
C4 C3 H3 120.6
C2 C3 H3 120.6
C3 C4 C10 121.26(10)
C3 C4 H4 119.4
C10 C4 H4 119.4
C6 C5 C10 121.86(10)
C6 C5 H5 119.1
C10 C5 H5 119.1
C5 C6 C7 118.69(10)
C5 C6 H6 120.7
C7 C6 H6 120.7
O4 C7 C8 117.00(9)
O4 C7 C6 120.19(9)
C8 C7 C6 122.27(10)
C7 C8 C9 119.43(9)
C7 C8 C24 117.21(9)
C9 C8 C24 122.28(9)
C10 C9 C1 117.84(9)
C10 C9 C8 117.94(9)
C1 C9 C8 124.22(9)
C4 C10 C5 120.05(10)
C4 C10 C9 120.25(9)
C5 C10 C9 119.70(10)
O1 C11 C12 122.31(9)
O1 C11 C1 119.17(9)
C12 C11 C1 118.47(8)
C13 C12 C17 119.31(9)
C13 C12 C11 121.28(9)
C17 C12 C11 119.41(9)
C14 C13 C12 120.04(10)
C14 C13 H13 120.0
C12 C13 H13 120.0
C15 C14 C13 120.18(11)
C15 C14 H14 119.9
C13 C14 H14 119.9
C14 C15 C16 120.26(10)
C14 C15 H15 119.9
C16 C15 H15 119.9
C15 C16 C17 119.84(10)
C15 C16 H16 120.1
C17 C16 H16 120.1
C16 C17 C12 120.36(10)
C16 C17 H17 119.8
C12 C17 H17 119.8
C19 C18 C23 121.21(11)
C19 C18 O2 117.33(11)
C23 C18 O2 121.33(10)
C18 C19 C20 118.69(14)
C18 C19 H19 120.7
C20 C19 H19 120.7
C21 C20 C19 120.52(14)
C21 C20 H20 119.7
C19 C20 H20 119.7
C22 C21 C20 119.89(13)
C22 C21 H21 120.1
C20 C21 H21 120.1
C21 C22 C23 120.64(15)
C21 C22 H22 119.7
C23 C22 H22 119.7
C18 C23 C22 119.05(13)
C18 C23 H23 120.5
C22 C23 H23 120.5
O3 C24 C25 121.54(9)
O3 C24 C8 118.57(9)
C25 C24 C8 119.84(8)
C26 C25 C30 119.29(10)
C26 C25 C24 121.63(9)
C30 C25 C24 119.07(9)
C27 C26 C25 119.99(10)
C27 C26 H26 120.0
C25 C26 H26 120.0
C28 C27 C26 120.40(11)
C28 C27 H27 119.8
C26 C27 H27 119.8
C27 C28 C29 119.96(11)
C27 C28 H28 120.0
C29 C28 H28 120.0
C30 C29 C28 120.12(11)
C30 C29 H29 119.9
C28 C29 H29 119.9
C29 C30 C25 120.24(10)
C29 C30 H30 119.9
C25 C30 H30 119.9
C32 C31 C36 121.41(11)
C32 C31 O4 121.35(10)
C36 C31 O4 117.10(10)
C31 C32 C33 118.39(12)
C31 C32 H32 120.8
C33 C32 H32 120.8
C34 C33 C32 121.04(14)
C34 C33 H33 119.5
C32 C33 H33 119.5
C35 C34 C33 119.78(12)
C35 C34 H34 120.1
C33 C34 H34 120.1
C34 C35 C36 120.16(13)
C34 C35 H35 119.9
C36 C35 H35 119.9
C31 C36 C35 119.21(13)
C31 C36 H36 120.4
C35 C36 H36 120.4

loop_
_geom_bond_atom_site_label_1
_geom_bond_atom_site_label_2
_geom_bond_distance
O1 C11 1.2199(12)
O2 C2 1.3808(13)
O2 C18 1.3964(13)
O3 C24 1.2181(12)
O4 C7 1.3763(13)
O4 C31 1.3979(13)
C1 C2 1.3786(14)
C1 C9 1.4338(14)
C1 C11 1.5090(14)
C2 C3 1.4107(15)
C3 C4 1.3590(16)
C3 H3 0.9500
C4 C10 1.4115(15)
C4 H4 0.9500
C5 C6 1.3566(16)
C5 C10 1.4145(15)
C5 H5 0.9500
C6 C7 1.4141(16)
C6 H6 0.9500
C7 C8 1.3791(14)
C8 C9 1.4343(14)
C8 C24 1.5115(14)
C9 C10 1.4286(15)
C11 C12 1.4826(14)
C12 C13 1.3889(14)
C12 C17 1.3952(14)
C13 C14 1.3866(15)
C13 H13 0.9500
C14 C15 1.3803(17)
C14 H14 0.9500
C15 C16 1.3823(18)
C15 H15 0.9500
C16 C17 1.3827(16)
C16 H16 0.9500
C17 H17 0.9500
C18 C19 1.3774(17)
C18 C23 1.3784(17)
C19 C20 1.394(2)
C19 H19 0.9500
C20 C21 1.377(2)
C20 H20 0.9500
C21 C22 1.368(2)
C21 H21 0.9500
C22 C23 1.3882(17)
C22 H22 0.9500
C23 H23 0.9500
C24 C25 1.4873(14)
C25 C26 1.3893(15)
C25 C30 1.3967(15)
C26 C27 1.3863(16)
C26 H26 0.9500
C27 C28 1.3805(17)
C27 H27 0.9500
C28 C29 1.3827(18)
C28 H28 0.9500
C29 C30 1.3821(16)
C29 H29 0.9500
C30 H30 0.9500
C31 C32 1.3736(17)
C31 C36 1.3744(16)
C32 C33 1.3840(19)
C32 H32 0.9500
C33 C34 1.374(2)
C33 H33 0.9500
C34 C35 1.369(2)
C34 H34 0.9500
C35 C36 1.3868(18)
C35 H35 0.9500
C36 H36 0.9500

loop_
_geom_hbond_atom_site_label_D
_geom_hbond_atom_site_label_H
_geom_hbond_atom_site_label_A
_geom_hbond_site_symmetry_A
_geom_hbond_distance_DH
_geom_hbond_distance_HA
_geom_hbond_distance_DA
_geom_hbond_angle_DHA
_geom_hbond_publ_flag
C14 H14 Cg1 4_566 0.95 2.50 3.4192(12) 163 y
C27 H27 Cg2 4_565 0.95 2.51 3.4002(12) 155 y

loop_
_geom_torsion_atom_site_label_1
_geom_torsion_atom_site_label_2
_geom_torsion_atom_site_label_3
_geom_torsion_atom_site_label_4
_geom_torsion
C9 C1 C2 O2 -172.98(8)
C11 C1 C2 O2 -2.16(13)
C9 C1 C2 C3 -0.74(15)
C11 C1 C2 C3 170.07(9)
C18 O2 C2 C1 -145.91(9)
C18 O2 C2 C3 41.63(13)
C1 C2 C3 C4 -1.54(16)
O2 C2 C3 C4 170.48(9)
C2 C3 C4 C10 2.13(16)
C10 C5 C6 C7 2.80(16)
C31 O4 C7 C8 -151.93(10)
C31 O4 C7 C6 36.35(14)
C5 C6 C7 O4 170.07(9)
C5 C6 C7 C8 -1.19(16)
O4 C7 C8 C9 -173.51(8)
C6 C7 C8 C9 -1.98(15)
O4 C7 C8 C24 -5.11(14)
C6 C7 C8 C24 166.42(10)
C2 C1 C9 C10 2.35(13)
C11 C1 C9 C10 -167.86(9)
C2 C1 C9 C8 -177.90(9)
C11 C1 C9 C8 11.89(14)
C7 C8 C9 C10 3.46(14)
C24 C8 C9 C10 -164.32(9)
C7 C8 C9 C1 -176.29(9)
C24 C8 C9 C1 15.92(14)
C3 C4 C10 C5 179.91(10)
C3 C4 C10 C9 -0.47(15)
C6 C5 C10 C4 178.39(10)
C6 C5 C10 C9 -1.23(15)
C1 C9 C10 C4 -1.79(14)
C8 C9 C10 C4 178.44(9)
C1 C9 C10 C5 177.84(8)
C8 C9 C10 C5 -1.94(14)
C2 C1 C11 O1 -115.66(11)
C9 C1 C11 O1 54.74(13)
C2 C1 C11 C12 61.54(12)
C9 C1 C11 C12 -128.06(10)
O1 C11 C12 C13 -158.43(10)
C1 C11 C12 C13 24.46(14)
O1 C11 C12 C17 21.00(14)
C1 C11 C12 C17 -156.11(9)
C17 C12 C13 C14 -0.03(15)
C11 C12 C13 C14 179.40(9)
C12 C13 C14 C15 0.07(16)
C13 C14 C15 C16 0.44(16)
C14 C15 C16 C17 -0.98(16)
C15 C16 C17 C12 1.01(16)
C13 C12 C17 C16 -0.51(15)
C11 C12 C17 C16 -179.95(9)
C2 O2 C18 C19 -129.66(11)
C2 O2 C18 C23 54.45(14)
C23 C18 C19 C20 -0.98(18)
O2 C18 C19 C20 -176.87(11)
C18 C19 C20 C21 0.7(2)
C19 C20 C21 C22 0.2(2)
C20 C21 C22 C23 -0.8(2)
C19 C18 C23 C22 0.36(18)
O2 C18 C23 C22 176.10(11)
C21 C22 C23 C18 0.6(2)
C7 C8 C24 O3 -114.72(11)
C9 C8 C24 O3 53.32(14)
C7 C8 C24 C25 62.62(13)
C9 C8 C24 C25 -129.33(10)
O3 C24 C25 C26 -160.13(10)
C8 C24 C25 C26 22.61(14)
O3 C24 C25 C30 18.66(15)
C8 C24 C25 C30 -158.60(9)
C30 C25 C26 C27 0.10(16)
C24 C25 C26 C27 178.89(10)
C25 C26 C27 C28 0.31(17)
C26 C27 C28 C29 -0.23(18)
C27 C28 C29 C30 -0.26(17)
C28 C29 C30 C25 0.68(17)
C26 C25 C30 C29 -0.59(15)
C24 C25 C30 C29 -179.41(9)
C7 O4 C31 C32 56.41(15)
C7 O4 C31 C36 -127.86(11)
C36 C31 C32 C33 0.6(2)
O4 C31 C32 C33 176.12(12)
C31 C32 C33 C34 -1.1(2)
C32 C33 C34 C35 0.8(2)
C33 C34 C35 C36 0.1(2)
C32 C31 C36 C35 0.24(19)
O4 C31 C36 C35 -175.48(11)
C34 C35 C36 C31 -0.6(2)
